data_4037542
loop_
_publ_author_name
'Shoji, Taku'
'Sugiyama, Shuhei'
'Takeuchi, Mutsumi'
'Ohta, Akira'
'Sekiguchi, Ryuta'
'Ito, Shunji'
'Yatsu, Tomoaki'
'Okujima, Tetsuo'
'Yasunami, Masafumi'

_publ_section_title
;
 Synthesis of 6-Amino- and 6-Arylazoazulenes via Nucleophilic Aromatic
 Substitution and Their Reactivity and Properties.
;
_journal_issue 3
_journal_name_full 'The Journal of organic chemistry'
_journal_page_first 1257
_journal_page_last 1275
_journal_paper_doi 10.1021/acs.joc.8b02648
_journal_volume 84
_journal_year 2019
_chemical_formula_moiety 'C21 H23 Br2 N O4'
_chemical_formula_sum 'C21 H23 Br2 N O4'
_chemical_formula_weight 513.22
_space_group_crystal_system monoclinic
_space_group_IT_number 14
_space_group_name_Hall '-P 2yn'
_space_group_name_H-M_alt 'P 1 21/n 1'
_atom_sites_solution_hydrogens geom
_atom_sites_solution_primary direct
_atom_sites_solution_secondary difmap
_audit_creation_method SHELXL-2016/6
_cell_angle_alpha 90
_cell_angle_beta 94.933(4)
_cell_angle_gamma 90
_cell_formula_units_Z 4
_cell_length_a 4.84176(19)
_cell_length_b 18.7757(5)
_cell_length_c 21.9789(9)
_cell_measurement_reflns_used 13524
_cell_measurement_temperature 100(2)
_cell_measurement_theta_max 31.31
_cell_measurement_theta_min 2.12
_cell_volume 1990.64(13)
_computing_cell_refinement 'CrysAlisPro 1.171.38.41 (Rigaku OD, 2015)'
_computing_data_collection 'CrystalClear (Rigaku Inc., 2008)'
_computing_data_reduction 'CrysAlisPro 1.171.38.41 (Rigaku OD, 2015)'
_computing_molecular_graphics 'CrystalStructure 4.2.4 (Rigaku, 2016)'
_computing_publication_material 'CrystalStructure 4.2.4'
_computing_structure_refinement 'SHELXL-2016/6 (Sheldrick, 2016)'
_computing_structure_solution 'SHELXT 2014/5 (Sheldrick, 2014)'
_diffrn_ambient_temperature 100(2)
_diffrn_detector_area_resol_mean 7.111
_diffrn_measured_fraction_theta_full 1.000
_diffrn_measured_fraction_theta_max 1.000
_diffrn_measurement_device_type 'Rigaku Saturn724'
_diffrn_measurement_method \w
_diffrn_radiation_type MoK\a
_diffrn_radiation_wavelength 0.71075
_diffrn_reflns_av_R_equivalents 0.0547
_diffrn_reflns_av_unetI/netI 0.0316
_diffrn_reflns_Laue_measured_fraction_full 1.000
_diffrn_reflns_Laue_measured_fraction_max 1.000
_diffrn_reflns_limit_h_max 6
_diffrn_reflns_limit_h_min -6
_diffrn_reflns_limit_k_max 24
_diffrn_reflns_limit_k_min -24
_diffrn_reflns_limit_l_max 28
_diffrn_reflns_limit_l_min -28
_diffrn_reflns_number 33794
_diffrn_reflns_point_group_measured_fraction_full 1.000
_diffrn_reflns_point_group_measured_fraction_max 1.000
_diffrn_reflns_theta_full 25.242
_diffrn_reflns_theta_max 27.999
_diffrn_reflns_theta_min 1.860
_diffrn_source 'Varimax 50 kV 24 mA Rotating anode'
_exptl_absorpt_coefficient_mu 4.100
_exptl_absorpt_correction_T_max 0.960
_exptl_absorpt_correction_T_min 0.636
_exptl_absorpt_correction_type multi-scan
_exptl_absorpt_process_details
;
CrysAlisPro 1.171.38.41 (Rigaku Oxford Diffraction, 2015)
Empirical absorption correction using spherical harmonics,
 implemented in SCALE3 ABSPACK scaling algorithm.
;
_exptl_crystal_colour orange
_exptl_crystal_density_diffrn 1.712
_exptl_crystal_density_method 'not measured'
_exptl_crystal_description needle
_exptl_crystal_F_000 1032
_exptl_crystal_size_max 0.300
_exptl_crystal_size_mid 0.040
_exptl_crystal_size_min 0.010
_refine_diff_density_max 0.588
_refine_diff_density_min -0.875
_refine_diff_density_rms 0.089
_refine_ls_extinction_method none
_refine_ls_goodness_of_fit_ref 1.022
_refine_ls_hydrogen_treatment constr
_refine_ls_matrix_type full
_refine_ls_number_parameters 266
_refine_ls_number_reflns 4820
_refine_ls_number_restraints 0
_refine_ls_restrained_S_all 1.022
_refine_ls_R_factor_all 0.0454
_refine_ls_R_factor_gt 0.0331
_refine_ls_shift/su_max 0.002
_refine_ls_shift/su_mean 0.000
_refine_ls_structure_factor_coef Fsqd
_refine_ls_weighting_details 'w=1/[\s^2^(Fo^2^)+(0.0267P)^2^+2.8188P] where P=(Fo^2^+2Fc^2^)/3'
_refine_ls_weighting_scheme calc
_refine_ls_wR_factor_gt 0.0665
_refine_ls_wR_factor_ref 0.0708
_reflns_Friedel_coverage 0.000
_reflns_number_gt 4043
_reflns_number_total 4820
_reflns_threshold_expression 'I > 2\s(I)'
_cod_data_source_file jo8b02648_si_002.cif
_cod_data_source_block shelxl
_cod_original_sg_symbol_H-M 'P 21/n'
_cod_database_code 4037542
_shelx_shelxl_version_number 2016/6
_shelx_space_group_comment
;
The symmetry employed for this shelxl refinement is uniquely defined
by the following loop, which should always be used as a source of
symmetry information in preference to the above space-group names.
They are only intended as comments.
;
_shelx_estimated_absorpt_t_min 0.373
_shelx_estimated_absorpt_t_max 0.960

loop_
_space_group_symop_operation_xyz
'x, y, z'
'-x+1/2, y+1/2, -z+1/2'
'-x, -y, -z'
'x-1/2, -y-1/2, z-1/2'

loop_
_atom_site_label
_atom_site_type_symbol
_atom_site_fract_x
_atom_site_fract_y
_atom_site_fract_z
_atom_site_U_iso_or_equiv
_atom_site_adp_type
_atom_site_occupancy
_atom_site_site_symmetry_order
_atom_site_calc_flag
_atom_site_refinement_flags_posn
_atom_site_refinement_flags_adp
_atom_site_refinement_flags_occupancy
_atom_site_disorder_assembly
_atom_site_disorder_group
Br1 Br 0.08773(7) 0.39615(2) 0.87287(2) 0.02773(8) Uani 1 1 d . . . . .
Br2 Br 0.91978(5) 0.50707(2) 0.58241(2) 0.01680(7) Uani 1 1 d . . . . .
O1 O 0.4496(4) 0.30548(9) 0.80006(8) 0.0221(4) Uani 1 1 d . . . . .
O2 O 0.6897(4) 0.34625(9) 0.72479(8) 0.0203(4) Uani 1 1 d . . . . .
O3 O 0.0085(4) 0.63580(10) 0.83673(9) 0.0287(5) Uani 1 1 d . . . . .
O4 O -0.1929(4) 0.53724(11) 0.86933(9) 0.0303(5) Uani 1 1 d . . . . .
N1 N 0.6248(4) 0.64723(10) 0.57968(9) 0.0145(4) Uani 1 1 d . . . . .
C1 C 0.3900(5) 0.42657(12) 0.76736(11) 0.0143(5) Uani 1 1 d . . . . .
C2 C 0.2105(5) 0.45125(13) 0.80971(11) 0.0152(5) Uani 1 1 d . . . . .
C3 C 0.1442(5) 0.52346(12) 0.79976(11) 0.0146(5) Uani 1 1 d . . . . .
C4 C 0.2836(5) 0.54544(12) 0.74882(11) 0.0153(5) Uani 1 1 d . . . . .
C5 C 0.2678(5) 0.61313(13) 0.72236(11) 0.0173(5) Uani 1 1 d . . . . .
H5 H 0.161318 0.646675 0.742721 0.021 Uiso 1 1 calc R U . . .
C6 C 0.3822(5) 0.63918(13) 0.67126(12) 0.0175(5) Uani 1 1 d . . . . .
H6 H 0.337982 0.687560 0.662299 0.021 Uiso 1 1 calc R U . . .
C7 C 0.5519(5) 0.60732(12) 0.63014(11) 0.0142(5) Uani 1 1 d . . . . .
C8 C 0.6548(5) 0.53693(13) 0.63741(11) 0.0145(5) Uani 1 1 d . . . . .
C9 C 0.6051(5) 0.48470(12) 0.67917(11) 0.0152(5) Uani 1 1 d . . . . .
H9 H 0.700553 0.441229 0.673881 0.018 Uiso 1 1 calc R U . . .
C10 C 0.4382(5) 0.48485(12) 0.72794(11) 0.0139(5) Uani 1 1 d . . . . .
C11 C 0.5075(5) 0.35361(13) 0.76694(11) 0.0160(5) Uani 1 1 d . . . . .
C12 C 0.8288(6) 0.27765(13) 0.72318(13) 0.0209(5) Uani 1 1 d . . . . .
H12A H 0.691325 0.238507 0.720228 0.025 Uiso 1 1 calc R U . . .
H12B H 0.954509 0.270740 0.760676 0.025 Uiso 1 1 calc R U . . .
C13 C 0.9904(6) 0.27832(14) 0.66803(12) 0.0221(6) Uani 1 1 d . . . . .
H13A H 1.109692 0.320555 0.669193 0.027 Uiso 1 1 calc R U . . .
H13B H 0.862075 0.279519 0.631047 0.027 Uiso 1 1 calc R U . . .
H13C H 1.105130 0.235343 0.667773 0.027 Uiso 1 1 calc R U . . .
C14 C -0.0173(6) 0.57156(14) 0.83582(12) 0.0206(5) Uani 1 1 d . . . . .
C15 C -0.3376(8) 0.58136(19) 0.91038(16) 0.0441(9) Uani 0.515(7) 1 d . . P A 1
H15A H -0.375056 0.628566 0.891356 0.053 Uiso 0.515(7) 1 calc R U P A 1
H15B H -0.518014 0.559110 0.916966 0.053 Uiso 0.515(7) 1 calc R U P A 1
C16 C -0.1933(11) 0.5898(3) 0.9634(2) 0.0249(14) Uani 0.515(7) 1 d . . P A 1
H16A H -0.137469 0.543140 0.980126 0.037 Uiso 0.515(7) 1 calc R U P A 1
H16B H -0.307167 0.614324 0.991631 0.037 Uiso 0.515(7) 1 calc R U P A 1
H16C H -0.027837 0.618338 0.957788 0.037 Uiso 0.515(7) 1 calc R U P A 1
C115 C -0.3376(8) 0.58136(19) 0.91038(16) 0.0441(9) Uani 0.485(7) 1 d . . P A 2
H11A H -0.205838 0.616600 0.929788 0.053 Uiso 0.485(7) 1 calc R U P A 2
H11B H -0.485733 0.607998 0.886252 0.053 Uiso 0.485(7) 1 calc R U P A 2
C116 C -0.4574(11) 0.5426(3) 0.9567(3) 0.0211(14) Uani 0.485(7) 1 d . . P A 2
H11C H -0.604393 0.511651 0.938176 0.032 Uiso 0.485(7) 1 calc R U P A 2
H11D H -0.536127 0.575876 0.984934 0.032 Uiso 0.485(7) 1 calc R U P A 2
H11E H -0.314725 0.513489 0.979123 0.032 Uiso 0.485(7) 1 calc R U P A 2
C17 C 0.6202(5) 0.72511(12) 0.58540(11) 0.0169(5) Uani 1 1 d . . . . .
H17A H 0.714732 0.739500 0.625235 0.020 Uiso 1 1 calc R U . . .
H17B H 0.426024 0.742072 0.583605 0.020 Uiso 1 1 calc R U . . .
C18 C 0.7658(5) 0.75831(13) 0.53386(12) 0.0192(5) Uani 1 1 d . . . . .
H18A H 0.962990 0.743666 0.537527 0.023 Uiso 1 1 calc R U . . .
H18B H 0.758969 0.810846 0.537273 0.023 Uiso 1 1 calc R U . . .
C19 C 0.6308(6) 0.73563(14) 0.47171(12) 0.0231(6) Uani 1 1 d . . . . .
H19A H 0.735914 0.755614 0.438980 0.028 Uiso 1 1 calc R U . . .
H19B H 0.438927 0.754206 0.466157 0.028 Uiso 1 1 calc R U . . .
C20 C 0.6270(6) 0.65449(13) 0.46743(12) 0.0198(5) Uani 1 1 d . . . . .
H20A H 0.526044 0.639703 0.428395 0.024 Uiso 1 1 calc R U . . .
H20B H 0.819277 0.636369 0.468167 0.024 Uiso 1 1 calc R U . . .
C21 C 0.4870(5) 0.62301(13) 0.52035(11) 0.0165(5) Uani 1 1 d . . . . .
H21A H 0.289739 0.637578 0.517304 0.020 Uiso 1 1 calc R U . . .
H21B H 0.494047 0.570384 0.518201 0.020 Uiso 1 1 calc R U . . .

loop_
_atom_site_aniso_label
_atom_site_aniso_U_11
_atom_site_aniso_U_22
_atom_site_aniso_U_33
_atom_site_aniso_U_23
_atom_site_aniso_U_13
_atom_site_aniso_U_12
Br1 0.04595(18) 0.01415(12) 0.02570(15) 0.00489(10) 0.01824(13) 0.00066(12)
Br2 0.01810(12) 0.01337(12) 0.01975(13) -0.00040(9) 0.00645(9) 0.00135(9)
O1 0.0278(10) 0.0139(8) 0.0253(10) 0.0048(7) 0.0060(8) 0.0004(8)
O2 0.0275(10) 0.0100(8) 0.0244(10) 0.0018(7) 0.0084(8) 0.0034(7)
O3 0.0438(12) 0.0163(9) 0.0286(11) 0.0033(8) 0.0179(10) 0.0068(9)
O4 0.0340(11) 0.0250(10) 0.0355(12) 0.0099(9) 0.0226(10) 0.0076(9)
N1 0.0191(11) 0.0098(9) 0.0147(10) -0.0016(8) 0.0027(8) -0.0005(8)
C1 0.0151(12) 0.0118(11) 0.0156(12) -0.0014(9) -0.0003(10) -0.0024(9)
C2 0.0173(12) 0.0141(11) 0.0136(11) 0.0009(9) -0.0011(10) -0.0031(9)
C3 0.0149(12) 0.0139(11) 0.0151(12) 0.0010(9) 0.0009(9) -0.0015(9)
C4 0.0161(12) 0.0137(11) 0.0164(12) -0.0002(9) 0.0037(10) -0.0007(9)
C5 0.0198(13) 0.0136(11) 0.0190(13) -0.0005(9) 0.0053(10) 0.0032(10)
C6 0.0226(13) 0.0105(11) 0.0195(13) 0.0014(9) 0.0032(10) 0.0022(10)
C7 0.0157(12) 0.0117(11) 0.0150(11) 0.0007(9) 0.0006(9) -0.0024(9)
C8 0.0136(12) 0.0142(11) 0.0162(12) -0.0030(9) 0.0042(10) 0.0007(9)
C9 0.0157(12) 0.0117(11) 0.0180(12) -0.0006(9) 0.0007(10) 0.0005(9)
C10 0.0130(11) 0.0116(11) 0.0167(12) -0.0014(9) -0.0013(9) -0.0013(9)
C11 0.0168(12) 0.0136(11) 0.0169(12) -0.0012(9) -0.0023(10) -0.0024(9)
C12 0.0244(14) 0.0096(11) 0.0293(14) -0.0001(10) 0.0047(11) 0.0038(10)
C13 0.0275(14) 0.0189(12) 0.0197(13) -0.0032(10) 0.0004(11) 0.0061(11)
C14 0.0225(14) 0.0208(13) 0.0193(13) 0.0059(10) 0.0064(11) 0.0053(11)
C15 0.051(2) 0.047(2) 0.0392(19) 0.0182(16) 0.0337(17) 0.0304(17)
C16 0.027(3) 0.025(3) 0.023(3) 0.000(2) 0.007(2) -0.001(2)
C115 0.051(2) 0.047(2) 0.0392(19) 0.0182(16) 0.0337(17) 0.0304(17)
C116 0.020(3) 0.021(3) 0.023(3) 0.001(2) 0.012(2) -0.004(2)
C17 0.0215(13) 0.0107(11) 0.0186(12) 0.0011(9) 0.0015(10) -0.0014(10)
C18 0.0231(13) 0.0134(11) 0.0217(13) 0.0006(10) 0.0054(11) -0.0010(10)
C19 0.0326(15) 0.0185(13) 0.0190(13) 0.0043(10) 0.0071(12) 0.0025(11)
C20 0.0262(14) 0.0196(12) 0.0138(12) -0.0008(10) 0.0027(11) 0.0018(11)
C21 0.0168(12) 0.0155(11) 0.0168(12) -0.0023(9) -0.0001(10) 0.0011(10)

loop_
_atom_type_symbol
_atom_type_description
_atom_type_scat_dispersion_real
_atom_type_scat_dispersion_imag
_atom_type_scat_source
C C 0.0033 0.0016 'International Tables Vol C Tables 4.2.6.8 and 6.1.1.4'
H H 0.0000 0.0000 'International Tables Vol C Tables 4.2.6.8 and 6.1.1.4'
Br Br -0.2901 2.4595 'International Tables Vol C Tables 4.2.6.8 and 6.1.1.4'
N N 0.0061 0.0033 'International Tables Vol C Tables 4.2.6.8 and 6.1.1.4'
O O 0.0106 0.0060 'International Tables Vol C Tables 4.2.6.8 and 6.1.1.4'

loop_
_geom_angle_atom_site_label_1
_geom_angle_atom_site_label_2
_geom_angle_atom_site_label_3
_geom_angle
C11 O2 C12 116.21(19)
C14 O4 C115 115.6(2)
C14 O4 C15 115.6(2)
C7 N1 C17 117.12(19)
C7 N1 C21 113.88(19)
C17 N1 C21 111.81(19)
C2 C1 C10 107.0(2)
C2 C1 C11 124.6(2)
C10 C1 C11 128.4(2)
C1 C2 C3 111.2(2)
C1 C2 Br1 124.31(18)
C3 C2 Br1 124.49(19)
C2 C3 C4 106.6(2)
C2 C3 C14 129.3(2)
C4 C3 C14 123.9(2)
C5 C4 C3 125.5(2)
C5 C4 C10 126.2(2)
C3 C4 C10 108.3(2)
C6 C5 C4 130.4(2)
C6 C5 H5 114.8
C4 C5 H5 114.8
C5 C6 C7 131.9(2)
C5 C6 H6 114.0
C7 C6 H6 114.0
C6 C7 N1 118.7(2)
C6 C7 C8 122.9(2)
N1 C7 C8 118.4(2)
C9 C8 C7 131.2(2)
C9 C8 Br2 112.07(17)
C7 C8 Br2 116.67(18)
C8 C9 C10 130.9(2)
C8 C9 H9 114.5
C10 C9 H9 114.5
C9 C10 C1 126.9(2)
C9 C10 C4 126.1(2)
C1 C10 C4 107.0(2)
O1 C11 O2 122.7(2)
O1 C11 C1 125.3(2)
O2 C11 C1 112.0(2)
O2 C12 C13 106.7(2)
O2 C12 H12A 110.4
C13 C12 H12A 110.4
O2 C12 H12B 110.4
C13 C12 H12B 110.4
H12A C12 H12B 108.6
C12 C13 H13A 109.5
C12 C13 H13B 109.5
H13A C13 H13B 109.5
C12 C13 H13C 109.5
H13A C13 H13C 109.5
H13B C13 H13C 109.5
O3 C14 O4 122.6(2)
O3 C14 C3 124.1(2)
O4 C14 C3 113.2(2)
C16 C15 O4 111.8(3)
C16 C15 H15A 109.3
O4 C15 H15A 109.3
C16 C15 H15B 109.3
O4 C15 H15B 109.2
H15A C15 H15B 107.9
C15 C16 H16A 109.5
C15 C16 H16B 109.5
H16A C16 H16B 109.5
C15 C16 H16C 109.5
H16A C16 H16C 109.5
H16B C16 H16C 109.5
C116 C115 O4 113.8(3)
C116 C115 H11A 108.8
O4 C115 H11A 108.8
C116 C115 H11B 108.8
O4 C115 H11B 108.8
H11A C115 H11B 107.7
C115 C116 H11C 109.5
C115 C116 H11D 109.5
H11C C116 H11D 109.5
C115 C116 H11E 109.5
H11C C116 H11E 109.5
H11D C116 H11E 109.5
N1 C17 C18 109.5(2)
N1 C17 H17A 109.8
C18 C17 H17A 109.8
N1 C17 H17B 109.8
C18 C17 H17B 109.8
H17A C17 H17B 108.2
C17 C18 C19 111.3(2)
C17 C18 H18A 109.4
C19 C18 H18A 109.4
C17 C18 H18B 109.4
C19 C18 H18B 109.4
H18A C18 H18B 108.0
C18 C19 C20 109.6(2)
C18 C19 H19A 109.7
C20 C19 H19A 109.7
C18 C19 H19B 109.7
C20 C19 H19B 109.7
H19A C19 H19B 108.2
C21 C20 C19 110.2(2)
C21 C20 H20A 109.6
C19 C20 H20A 109.6
C21 C20 H20B 109.6
C19 C20 H20B 109.6
H20A C20 H20B 108.1
N1 C21 C20 111.0(2)
N1 C21 H21A 109.4
C20 C21 H21A 109.4
N1 C21 H21B 109.4
C20 C21 H21B 109.4
H21A C21 H21B 108.0

loop_
_geom_bond_atom_site_label_1
_geom_bond_atom_site_label_2
_geom_bond_distance
Br1 C2 1.869(2)
Br2 C8 1.920(2)
O1 C11 1.208(3)
O2 C11 1.340(3)
O2 C12 1.456(3)
O3 C14 1.213(3)
O4 C14 1.337(3)
O4 C115 1.449(4)
O4 C15 1.449(4)
N1 C7 1.408(3)
N1 C17 1.468(3)
N1 C21 1.484(3)
C1 C2 1.405(3)
C1 C10 1.427(3)
C1 C11 1.484(3)
C2 C3 1.406(3)
C3 C4 1.418(3)
C3 C14 1.470(3)
C4 C5 1.397(3)
C4 C10 1.458(3)
C5 C6 1.384(3)
C5 H5 0.9500
C6 C7 1.406(3)
C6 H6 0.9500
C7 C8 1.417(3)
C8 C9 1.378(3)
C9 C10 1.397(3)
C9 H9 0.9500
C12 C13 1.498(4)
C12 H12A 0.9900
C12 H12B 0.9900
C13 H13A 0.9800
C13 H13B 0.9800
C13 H13C 0.9800
C15 C16 1.315(6)
C15 H15A 0.9900
C15 H15B 0.9900
C16 H16A 0.9800
C16 H16B 0.9800
C16 H16C 0.9800
C115 C116 1.416(6)
C115 H11A 0.9900
C115 H11B 0.9900
C116 H11C 0.9800
C116 H11D 0.9800
C116 H11E 0.9800
C17 C18 1.519(3)
C17 H17A 0.9900
C17 H17B 0.9900
C18 C19 1.524(4)
C18 H18A 0.9900
C18 H18B 0.9900
C19 C20 1.526(4)
C19 H19A 0.9900
C19 H19B 0.9900
C20 C21 1.516(3)
C20 H20A 0.9900
C20 H20B 0.9900
C21 H21A 0.9900
C21 H21B 0.9900

loop_
_geom_torsion_atom_site_label_1
_geom_torsion_atom_site_label_2
_geom_torsion_atom_site_label_3
_geom_torsion_atom_site_label_4
_geom_torsion
C10 C1 C2 C3 -0.9(3)
C11 C1 C2 C3 177.6(2)
C10 C1 C2 Br1 -178.61(17)
C11 C1 C2 Br1 -0.2(4)
C1 C2 C3 C4 0.7(3)
Br1 C2 C3 C4 178.43(18)
C1 C2 C3 C14 -174.8(2)
Br1 C2 C3 C14 3.0(4)
C2 C3 C4 C5 178.0(2)
C14 C3 C4 C5 -6.2(4)
C2 C3 C4 C10 -0.2(3)
C14 C3 C4 C10 175.5(2)
C3 C4 C5 C6 -176.3(3)
C10 C4 C5 C6 1.7(5)
C4 C5 C6 C7 -0.9(5)
C5 C6 C7 N1 176.7(3)
C5 C6 C7 C8 -3.8(5)
C17 N1 C7 C6 24.4(3)
C21 N1 C7 C6 -108.7(2)
C17 N1 C7 C8 -155.2(2)
C21 N1 C7 C8 71.7(3)
C6 C7 C8 C9 5.2(4)
N1 C7 C8 C9 -175.3(2)
C6 C7 C8 Br2 -172.47(19)
N1 C7 C8 Br2 7.0(3)
C7 C8 C9 C10 -0.5(5)
Br2 C8 C9 C10 177.3(2)
C8 C9 C10 C1 177.0(3)
C8 C9 C10 C4 -4.2(4)
C2 C1 C10 C9 179.7(2)
C11 C1 C10 C9 1.4(4)
C2 C1 C10 C4 0.7(3)
C11 C1 C10 C4 -177.7(2)
C5 C4 C10 C9 2.4(4)
C3 C4 C10 C9 -179.3(2)
C5 C4 C10 C1 -178.5(2)
C3 C4 C10 C1 -0.3(3)
C12 O2 C11 O1 -3.5(4)
C12 O2 C11 C1 176.5(2)
C2 C1 C11 O1 5.2(4)
C10 C1 C11 O1 -176.8(3)
C2 C1 C11 O2 -174.9(2)
C10 C1 C11 O2 3.2(4)
C11 O2 C12 C13 172.5(2)
C115 O4 C14 O3 -4.2(4)
C15 O4 C14 O3 -4.2(4)
C115 O4 C14 C3 174.1(2)
C15 O4 C14 C3 174.1(2)
C2 C3 C14 O3 154.7(3)
C4 C3 C14 O3 -20.0(4)
C2 C3 C14 O4 -23.6(4)
C4 C3 C14 O4 161.7(2)
C14 O4 C15 C16 -86.9(4)
C14 O4 C115 C116 -162.9(4)
C7 N1 C17 C18 167.0(2)
C21 N1 C17 C18 -59.0(3)
N1 C17 C18 C19 57.8(3)
C17 C18 C19 C20 -56.1(3)
C18 C19 C20 C21 54.8(3)
C7 N1 C21 C20 -165.3(2)
C17 N1 C21 C20 59.2(3)
C19 C20 C21 N1 -56.3(3)
